data_4311498
loop_
_publ_author_name
'Evgeny V. Dikarev'
'Roman V. Shpanchenko'
'Kristian W. Andreini'
'Eric Block'
'Jin Jin'
'Marina A. Petrukhina'

_publ_section_title
;
 Powder Diffraction Study of a Coordination Polymer Comprised of Rigid
 Building Blocks: [Rh2(O2CCH3)4.\m2-Se2C5H8-Se,Se']\\infty
;
_journal_name_full 'Inorganic Chemistry'
_journal_page_first 5558
_journal_page_last 5563
_journal_paper_doi 10.1021/ic049497u
_journal_volume 43
_journal_year 2004
_chemical_compound_source synthesized
_chemical_formula_analytical 'not measured'
_chemical_formula_moiety
;
 Rh2 (O2 C C H3)4 (Se (C H2)2 C (C H2)2 Se)
;
_chemical_formula_structural Rh2(O2CCH3)4(Se2C5H8)
_chemical_formula_sum 'C13 H20 O8 Rh2 Se2'
_chemical_formula_weight 668.03
_chemical_melting_point ?
_chemical_name_systematic
; 
 catena(mu-2.6-diselenaspiro[3.3]heptane-Se,Se') 
 tetrakis(mu-acetato-O,O')-dirhodium(II,II))
;
_space_group_IT_number 2
_symmetry_cell_setting triclinic
_symmetry_space_group_name_Hall '-P 1'
_symmetry_space_group_name_H-M 'P -1'
_cell_angle_alpha 77.4170(30)
_cell_angle_beta 88.8369(26)
_cell_angle_gamma 69.276(4)
_cell_formula_units_Z 2
_cell_length_a 8.1357(4)
_cell_length_b 8.7736(4)
_cell_length_c 15.2183(8)
_cell_measurement_temperature 293(2)
_cell_volume 989.66(9)
_computing_data_collection 'WinXPow STOE'
_computing_data_reduction 'WinXPow STOE'
_computing_publication_material GSAS
_computing_structure_refinement GSAS
_computing_structure_solution 'GSAS, FOX'
_diffrn_ambient_temperature 293(2)
_diffrn_detector PSD
_diffrn_detector_type 'linear PSD'
_diffrn_measurement_device_type 'STADI/P STOE'
_diffrn_radiation_monochromator 'Ge  primiry beam'
_diffrn_radiation_polarisn_ratio 0.81
_diffrn_radiation_probe x-ray
_diffrn_radiation_type Cu
_diffrn_radiation_wavelength 1.5406
_diffrn_source 'sealed X-Ray tube'
_diffrn_source_target Cu
_diffrn_source_type 'Cu K\a 1'
_exptl_absorpt_correction_T_max 1.00000
_exptl_absorpt_correction_T_min 1.00000
_exptl_absorpt_process_details
;   
 GSAS Absorption/surface roughness correction: function number 0
 No correction is applied.
;
_pd_calc_method 'Rietveld Refinement'
_pd_instr_dist_mono/spec 130
_pd_instr_dist_spec/detc 130
_pd_instr_dist_src/mono 260
_pd_instr_location
;
 STADI/P STOE, Department of Chemistry, MSU, 119992 Moscow, Russia'
;
_pd_meas_2theta_range_inc .01
_pd_meas_2theta_range_max 70.0
_pd_meas_2theta_range_min 4.0
_pd_meas_number_of_points 6600
_pd_meas_scan_method step
_pd_phase_name
;
 rhodium acetate diselenaspiro polymer
;
_pd_prep_temperature 293(2)
_pd_proc_2theta_range_inc 0.01
_pd_proc_2theta_range_max 70.0
_pd_proc_2theta_range_min 4.0
_pd_proc_info_datetime 2004-03-09T00:43:03
_pd_proc_info_excluded_regions
; 
 ?
;
_pd_proc_ls_background_function
;   
 GSAS Background function number 2 with 36 terms.
 Cosine Fourier series
      1:    4016.73     2:    6870.66     3:   -22378.8     4:    9184.86    
      5:    12627.6     6:   -796.978     7:   -25698.2     8:    8809.53    
      9:    44425.5    10:   -56283.1    11:    4216.12    12:    42518.4    
     13:   -34890.6    14:    8665.69    15:   -3087.24    16:    4600.89    
     17:    1035.08    18:    4743.48    19:   -24777.3    20:    29955.4    
     21:   -9363.55    22:   -9586.63    23:    8793.20    24:   -4760.84    
     25:    14903.2    26:   -24292.7    27:    5670.52    28:    40260.5    
     29:   -78683.7    30:    78705.4    31:   -45584.3    32:    10662.5    
     33:    5142.22    34:   -4944.50    35:    1391.88    36:    4.07074    
;
_pd_proc_ls_peak_cutoff 0.00300
_pd_proc_ls_profile_function
;
 CW Profile function number 2 with  18 terms
 Profile coefficients for Simpson's rule integration of 
 pseudovoigt function. C.J. Howard (1982). J. Appl. Cryst.,15,615-620.
 P. Thompson, D.E. Cox & J.B. Hastings (1987). J. Appl. Cryst.,20,79-83.
 Peak tails are ignored  where the intensity is below 0.0030 times the peak
   Aniso. broadening axis   0.0   0.0   1.0
;
_pd_proc_ls_prof_R_factor 0.0433
_pd_proc_ls_prof_wR_expected 0.0242
_pd_proc_ls_prof_wR_factor 0.0579
_pd_proc_number_of_points 6600
_pd_spec_mounting 'mylar foil'
_pd_spec_mount_mode transmission
_pd_spec_shape 'flat sheet'
_pd_spec_size_equat 5
_refine_ls_goodness_of_fit_all 2.44
_refine_ls_hydrogen_treatment undef
_refine_ls_matrix_type full
_refine_ls_number_parameters 126
_refine_ls_number_restraints 43
_refine_ls_R_Fsqd_factor 0.04719
_refine_ls_shift/su_max 0.04
_refine_ls_shift/su_mean 0.05
_refine_ls_weighting_scheme unit
_reflns_d_resolution_high 9999.000
_reflns_d_resolution_low 0.000
_reflns_limit_h_max 6
_reflns_limit_h_min 0
_reflns_limit_k_max 6
_reflns_limit_k_min -6
_reflns_limit_l_max 12
_reflns_limit_l_min -11
_reflns_number_observed 0
_cod_data_source_file ic049497usi20040410_064425_2.cif
_cod_data_source_block '[Rh2(O2CCH3)4(Se2C5H8)]_(3)'
_cod_depositor_comments
;
The following automatic conversions were performed:
'_diffrn_radiation_probe' value 'X-ray' changed to 'x-ray' according to
'/home/adriana/struct/CIF-dictionaries/cif_core.dic' dictionary named
'cif_core.dic' version 2.4.1 from 2010-06-29.

'_geom_bond_publ_flag'
value 'Y' changed to 'y' according to
'/home/adriana/struct/CIF-dictionaries/cif_core.dic' dictionary named
'cif_core.dic' version 2.4.1 from 2010-06-29 (22
times).

'_geom_bond_publ_flag' value 'N' changed to 'n' according to
'/home/adriana/struct/CIF-dictionaries/cif_core.dic' dictionary named
'cif_core.dic' version 2.4.1 from 2010-06-29 (50
times).

'_geom_angle_publ_flag' value 'Y' changed to 'y' according to
'/home/adriana/struct/CIF-dictionaries/cif_core.dic' dictionary named
'cif_core.dic' version 2.4.1 from 2010-06-29 (36
times).

'_geom_angle_publ_flag' value 'N' changed to 'n' according to
'/home/adriana/struct/CIF-dictionaries/cif_core.dic' dictionary named
'cif_core.dic' version 2.4.1 from 2010-06-29 (30 times).

Automatic conversion script
Id: cif_fix_enum 1555 2011-01-17 13:19:09Z saulius 

The following automatic conversions were performed:

'_chemical_melting_point' value 'not measured' was changed to '?' -
the value is undefined or not given.

Automatic conversion script
Id: cif_fix_values 1569 2011-02-09 13:29:24Z adriana 
;
_cod_original_cell_volume 989.66(8)
_cod_original_sg_symbol_Hall 'P -1'
_cod_database_code 4311498
_pd_char_color brown
_gsas_exptl_extinct_corr_t_min 1.00000
_gsas_exptl_extinct_corr_t_max 1.00000

loop_
_symmetry_equiv_pos_site_id
_symmetry_equiv_pos_as_xyz
1 +x,+y,+z
-1 -x,-y,-z

loop_
_atom_site_type_symbol
_atom_site_label
_atom_site_fract_x
_atom_site_fract_y
_atom_site_fract_z
_atom_site_occupancy
_atom_site_thermal_displace_type
_atom_site_U_iso_or_equiv
_atom_site_symmetry_multiplicity
RH RH1 0.5108(7) 0.3892(5) -0.0368(4) 1.0 Uiso 0.025 2
O O3 0.7719(11) 0.2850(22) 0.0068(16) 1.0 Uiso 0.025 2
O O5 0.7512(13) 0.4829(22) 0.0732(18) 1.0 Uiso 0.025 2
O O7 0.4580(11) 0.2754(22) 0.0868(9) 1.0 Uiso 0.025 2
O O9 0.4326(10) 0.4702(19) 0.1507(9) 1.0 Uiso 0.025 2
C C11 0.8412(14) 0.3436(20) 0.0575(15) 1.0 Uiso 0.025 2
C C13 0.4373(9) 0.3237(20) 0.1591(14) 1.0 Uiso 0.025 2
C C15 0.0261(15) 0.2462(24) 0.1048(17) 1.0 Uiso 0.025 2
C C17 0.4166(14) 0.2334(32) 0.2552(19) 1.0 Uiso 0.025 2
RH RH19 0.0137(7) 0.5863(7) 0.42962(24) 1.0 Uiso 0.025 2
O O21 0.0573(13) 0.7278(15) 0.5106(13) 1.0 Uiso 0.025 2
O O23 0.0126(12) 0.6011(14) 0.6216(15) 1.0 Uiso 0.025 2
O O25 0.2743(8) 0.4396(12) 0.4413(6) 1.0 Uiso 0.025 2
O O27 0.2505(8) 0.2815(20) 0.5724(12) 1.0 Uiso 0.025 2
C C29 0.0527(13) 0.7273(14) 0.5928(12) 1.0 Uiso 0.025 2
C C31 0.3381(23) 0.3264(13) 0.5103(9) 1.0 Uiso 0.025 2
C C33 0.0879(19) 0.8515(22) 0.6405(20) 1.0 Uiso 0.025 2
C C35 0.5398(21) 0.2399(34) 0.5157(10) 1.0 Uiso 0.025 2
SE SE37 0.4847(8) 0.8449(7) 0.1205(4) 1.0 Uiso 0.025 2
SE SE38 0.0504(7) 0.7764(7) 0.27786(35) 1.0 Uiso 0.025 2
C C39 0.1980(15) 0.2206(28) 0.8234(14) 1.0 Uiso 0.025 2
C C40 0.2805(16) 0.157(4) 0.9215(11) 1.0 Uiso 0.025 2
C C41 0.3389(25) 0.285(4) 0.7759(10) 1.0 Uiso 0.025 2
C C42 -0.0020(20) 0.321(4) 0.8221(17) 1.0 Uiso 0.025 2
C C43 1.1944(20) 0.0850(26) 0.7737(21) 1.0 Uiso 0.025 2

loop_
_atom_type_symbol
_atom_type_number_in_cell
_atom_type_scat_dispersion_real
_atom_type_scat_dispersion_imag
_atom_type_scat_Cromer_Mann_a1
_atom_type_scat_Cromer_Mann_a2
_atom_type_scat_Cromer_Mann_a3
_atom_type_scat_Cromer_Mann_a4
_atom_type_scat_Cromer_Mann_b1
_atom_type_scat_Cromer_Mann_b2
_atom_type_scat_Cromer_Mann_b3
_atom_type_scat_Cromer_Mann_b4
_atom_type_scat_Cromer_Mann_c
_atom_type_scat_source
RH 4.0 -0.077 3.605 19.2957 0.75154 14.3501 8.21758 4.73425 25.8749 1.28918 98.6062 5.32800 International_Tables_Vol_C
O 16.0 0.047 0.032 3.04850 13.2771 2.28680 5.70110 1.54630 0.32390 0.86700 32.9089 0.25080 International_Tables_Vol_C
C 26.0 0.017 0.009 2.31000 20.8439 1.02000 10.2075 1.58860 0.56870 0.86500 51.6512 0.21560 International_Tables_Vol_C
SE 4.0 -0.879 1.139 17.0006 2.40980 5.81960 0.27260 3.97310 15.2372 4.35430 43.8163 2.84090 International_Tables_Vol_C

loop_
_geom_angle_atom_site_label_1
_geom_angle_atom_site_label_2
_geom_angle_atom_site_label_3
_geom_angle
_geom_angle_site_symmetry_1
_geom_angle_site_symmetry_2
_geom_angle_site_symmetry_3
_geom_angle_publ_flag
RH1 RH1 O3 87.51(24) -1_665 . 1_555 y
RH1 RH1 O5 85.42(23) -1_665 . -1_665 y
RH1 RH1 O7 83.6(7) -1_665 . 1_555 y
RH1 RH1 O9 87.7(7) -1_665 . -1_665 y
RH1 RH1 SE37 176.7(4) -1_665 . -1_665 y
O3 RH1 O5 172.92(12) 1_555 . -1_665 y
O3 RH1 O7 87.3(10) 1_555 . 1_555 y
O3 RH1 O9 90.9(9) 1_555 . -1_665 y
O3 RH1 SE37 95.8(4) 1_555 . -1_665 y
O5 RH1 O7 92.2(9) -1_665 . 1_555 y
O5 RH1 O9 88.4(10) -1_665 . -1_665 y
O5 RH1 SE37 91.3(4) -1_665 . -1_665 y
O7 RH1 O9 171.2(8) 1_555 . -1_665 y
O7 RH1 SE37 96.6(7) 1_555 . -1_665 y
O9 RH1 SE37 92.2(7) -1_665 . -1_665 y
RH1 O3 C11 123.1(4) 1_555 . 1_555 n
RH1 O5 C11 125.6(4) -1_665 . 1_555 n
RH1 O7 C13 129.7(18) 1_555 . 1_555 n
RH1 O9 C13 125.0(16) -1_665 . 1_555 n
O3 C11 O5 117.82(20) 1_555 . 1_555 n
O3 C11 C15 122.4(6) 1_555 . 1_655 n
O5 C11 C15 119.7(6) 1_555 . 1_655 n
O7 C13 O9 113.5(23) 1_555 . 1_555 n
O7 C13 C17 130.8(25) 1_555 . 1_555 n
O9 C13 C17 115.7(17) 1_555 . 1_555 n
RH19 RH19 O21 83.3(6) -1_566 . 1_555 y
RH19 RH19 O23 83.0(8) -1_566 . -1_566 y
RH19 RH19 O25 87.0(4) -1_566 . 1_555 y
RH19 RH19 O27 88.0(6) -1_566 . -1_566 y
RH19 RH19 SE38 178.5(5) -1_566 . 1_555 y
O21 RH19 O23 165.4(7) 1_555 . -1_566 y
O21 RH19 O25 91.4(4) 1_555 . 1_555 y
O21 RH19 O27 88.8(4) 1_555 . -1_566 y
O21 RH19 SE38 95.5(7) 1_555 . 1_555 y
O23 RH19 O25 83.0(4) -1_566 . 1_555 y
O23 RH19 O27 95.6(4) -1_566 . -1_566 y
O23 RH19 SE38 98.1(7) -1_566 . 1_555 y
O25 RH19 O27 174.9(5) 1_555 . -1_566 y
O25 RH19 SE38 92.1(4) 1_555 . 1_555 y
O27 RH19 SE38 93.0(7) -1_566 . 1_555 y
RH19 O21 C29 136.4(15) 1_555 . 1_555 n
RH19 O23 C29 136.7(17) -1_566 . 1_555 n
RH19 O25 C31 120.6(11) 1_555 . 1_555 n
RH19 O27 C31 119.3(15) -1_566 . 1_555 n
O21 C29 O23 99.9(21) 1_555 . 1_555 n
O21 C29 C33 127.9(19) 1_555 . 1_555 n
O23 C29 C33 132.2(21) 1_555 . 1_555 n
O25 C31 O27 124.8(18) 1_555 . 1_555 n
O25 C31 C35 115.2(19) 1_555 . 1_555 n
O27 C31 C35 120.01(13) 1_555 . 1_555 n
RH1 SE37 C40 92.5(9) -1_665 . -1_666 n
RH1 SE37 C41 102.0(10) -1_665 . -1_666 n
C40 SE37 C41 72.97(23) -1_666 . -1_666 n
RH19 SE38 C42 107.0(11) 1_555 . -1_566 n
RH19 SE38 C43 105.4(11) 1_555 . -1_666 n
C42 SE38 C43 72.86(25) -1_566 . -1_666 n
C40 C39 C41 100.03(34) 1_555 . 1_555 y
C40 C39 C42 110.5(15) 1_555 . 1_555 y
C40 C39 C43 116.4(20) 1_555 . 1_455 y
C41 C39 C42 126.8(20) 1_555 . 1_555 y
C41 C39 C43 103.8(20) 1_555 . 1_455 y
C42 C39 C43 100.1(4) 1_555 . 1_455 y
SE37 C40 C39 91.45(31) -1_666 . 1_555 n
SE37 C41 C39 91.39(31) -1_666 . 1_555 n
SE38 C42 C39 90.97(31) -1_566 . 1_555 n
SE38 C43 C39 91.18(31) -1_666 . 1_655 n

loop_
_geom_bond_atom_site_label_1
_geom_bond_atom_site_label_2
_geom_bond_distance
_geom_bond_site_symmetry_1
_geom_bond_site_symmetry_2
_geom_bond_publ_flag
RH1 RH1 2.4014(21) . -1_665 y
RH1 O3 2.0509(26) . 1_555 y
RH1 O5 2.0482(26) . -1_665 y
RH1 O7 2.0429(27) . 1_555 y
RH1 O9 2.0433(27) . -1_665 y
RH1 SE37 2.632(6) . -1_665 y
O3 RH1 2.0509(26) . 1_555 n
O3 O5 2.1487(21) . 1_555 n
O3 C11 1.2550(11) . 1_555 n
O5 RH1 2.0482(26) . -1_665 n
O5 O3 2.1487(21) . 1_555 n
O5 C11 1.2542(11) . 1_555 n
O7 RH1 2.0429(27) . 1_555 n
O7 O9 2.091(28) . 1_555 n
O7 C13 1.2502(11) . 1_555 n
O9 RH1 2.0433(27) . -1_665 n
O9 O7 2.091(28) . 1_555 n
O9 C13 1.2504(11) . 1_555 n
C11 O3 1.2550(11) . 1_555 n
C11 O5 1.2542(11) . 1_555 n
C11 C15 1.5420(11) . 1_655 n
C13 O7 1.2502(11) . 1_555 n
C13 O9 1.2504(11) . 1_555 n
C13 C17 1.5402(11) . 1_555 n
C15 C11 1.5420(11) . 1_455 n
C17 C13 1.5402(11) . 1_555 n
RH19 RH19 2.3953(21) . -1_566 y
RH19 O21 2.0444(27) . 1_555 y
RH19 O23 2.0426(27) . -1_566 y
RH19 O25 2.0416(27) . 1_555 y
RH19 O27 2.0466(27) . -1_566 y
RH19 SE38 2.617(6) . 1_555 y
O21 RH19 2.0444(27) . 1_555 n
O21 O23 1.914(29) . 1_555 n
O21 C29 1.2500(11) . 1_555 n
O23 RH19 2.0426(27) . -1_566 n
O23 O21 1.914(29) . 1_555 n
O23 C29 1.2499(11) . 1_555 n
O25 RH19 2.0416(27) . 1_555 n
O25 C31 1.2497(11) . 1_555 n
O27 RH19 2.0466(27) . -1_566 n
O27 C31 1.2505(11) . 1_555 n
C29 O21 1.2500(11) . 1_555 n
C29 O23 1.2499(11) . 1_555 n
C29 C33 1.5397(11) . 1_555 n
C31 O25 1.2497(11) . 1_555 n
C31 O27 1.2505(11) . 1_555 n
C31 C35 1.5399(11) . 1_555 n
C33 C29 1.5397(11) . 1_555 n
C35 C31 1.5399(11) . 1_555 n
SE37 RH1 2.632(6) . -1_665 n
SE37 C39 2.559(5) . -1_666 y
SE37 C40 1.997(5) . -1_666 y
SE37 C41 1.998(5) . -1_666 y
SE38 RH19 2.617(6) . 1_555 n
SE38 C39 2.555(5) . -1_566 y
SE38 C42 2.005(5) . -1_566 y
SE38 C43 1.999(5) . -1_666 y
C39 SE37 2.559(5) . -1_666 n
C39 SE38 2.555(5) . -1_566 n
C39 C40 1.5500(22) . 1_555 y
C39 C41 1.5506(22) . 1_555 y
C39 C42 1.5503(22) . 1_555 y
C39 C43 1.5515(22) . 1_455 y
C40 SE37 1.997(5) . -1_666 n
C40 C39 1.5500(22) . 1_555 n
C41 SE37 1.998(5) . -1_666 n
C41 C39 1.5506(22) . 1_555 n
C42 SE38 2.005(5) . -1_566 n
C42 C39 1.5503(22) . 1_555 n
C43 SE38 1.999(5) . -1_666 n
C43 C39 1.5515(22) . 1_655 n
